data_7056150
loop_
_publ_author_name
'Ghosh, Biswa Nath'
'Schlecht, Sabine'
'Bauz\'a, Antonio'
'Frontera, Antonio'

_publ_section_title
;
 Mononuclear and dinuclear trimethylplatinum(iv) iodide complexes of
 3-substituted pyridines
;
_journal_issue 9
_journal_name_full 'New J. Chem.'
_journal_page_first 3498
_journal_paper_doi 10.1039/C7NJ00337D
_journal_volume 41
_journal_year 2017
_chemical_formula_moiety 'C15 H17 I N4 Pt'
_chemical_formula_sum 'C15 H17 I N4 Pt'
_chemical_formula_weight 575.31
_space_group_crystal_system monoclinic
_space_group_IT_number 14
_space_group_name_Hall '-P 2yn'
_space_group_name_H-M_alt 'P 1 21/n 1'
_symmetry_space_group_name_Hall '-P 2yn'
_symmetry_space_group_name_H-M 'P 1 21/n 1'
_atom_sites_solution_hydrogens geom
_audit_creation_method SHELXL-2014
_audit_update_record
;
2015-05-13 deposited with the CCDC.
2017-03-29 downloaded from the CCDC.
;
_cell_angle_alpha 90
_cell_angle_beta 92.2805(10)
_cell_angle_gamma 90
_cell_formula_units_Z 4
_cell_length_a 13.06443(14)
_cell_length_b 10.05977(12)
_cell_length_c 13.11539(14)
_cell_measurement_reflns_used 6012
_cell_measurement_temperature 173(2)
_cell_measurement_theta_max 32.2110
_cell_measurement_theta_min 2.5370
_cell_volume 1722.33(3)
_computing_cell_refinement
;
CrysAlisPro, Agilent Technologies,
Version 1.171.36.28 (release 01-02-2013 CrysAlis171 .NET)
(compiled Feb  1 2013,16:14:44)
;
_computing_data_collection
;
CrysAlisPro, Agilent Technologies,
Version 1.171.36.28 (release 01-02-2013 CrysAlis171 .NET)
(compiled Feb  1 2013,16:14:44)
;
_computing_data_reduction
;
CrysAlisPro, Agilent Technologies,
Version 1.171.36.28 (release 01-02-2013 CrysAlis171 .NET)
(compiled Feb  1 2013,16:14:44)
;
_computing_molecular_graphics 'Mercury v3.3 (Macrae et al., 2008)'
_computing_publication_material 'WinGX (Farrugia, 2012)'
_computing_structure_refinement 'SHELXL-2014 (Sheldrick, 2014)'
_computing_structure_solution
;
'SUPERFLIP, J. Appl. Cryst. (2007) 40, 786-790'
;
_diffrn_ambient_temperature 173(2)
_diffrn_detector_area_resol_mean 16.0107
_diffrn_measured_fraction_theta_full 1.000
_diffrn_measured_fraction_theta_max 1.000
_diffrn_measurement_device_type 'SuperNova, Single source at offset, Eos'
_diffrn_measurement_method '\w scans'
_diffrn_radiation_monochromator mirror
_diffrn_radiation_source 'SuperNova (Mo) X-ray Source'
_diffrn_radiation_type MoK\a
_diffrn_radiation_wavelength 0.71073
_diffrn_reflns_av_R_equivalents 0.0221
_diffrn_reflns_av_unetI/netI 0.0303
_diffrn_reflns_Laue_measured_fraction_full 1.000
_diffrn_reflns_Laue_measured_fraction_max 1.000
_diffrn_reflns_limit_h_max 15
_diffrn_reflns_limit_h_min -11
_diffrn_reflns_limit_k_max 12
_diffrn_reflns_limit_k_min -6
_diffrn_reflns_limit_l_max 14
_diffrn_reflns_limit_l_min -15
_diffrn_reflns_number 6122
_diffrn_reflns_point_group_measured_fraction_full 1.000
_diffrn_reflns_point_group_measured_fraction_max 1.000
_diffrn_reflns_theta_full 25.242
_diffrn_reflns_theta_max 25.249
_diffrn_reflns_theta_min 2.245
_exptl_absorpt_coefficient_mu 9.938
_exptl_absorpt_correction_T_max 0.305
_exptl_absorpt_correction_T_min 0.045
_exptl_absorpt_correction_type gaussian
_exptl_absorpt_process_details
;
CrysAlisPro, Agilent Technologies,
Version 1.171.36.28 (release 01-02-2013 CrysAlis171 .NET)
(compiled Feb  1 2013,16:14:44)
Numerical absorption correction based on gaussian integration over
            a multifaceted crystal model
;
_exptl_crystal_colour pale-yellow
_exptl_crystal_density_diffrn 2.219
_exptl_crystal_density_method 'not measured'
_exptl_crystal_description block
_exptl_crystal_F_000 1064
_exptl_crystal_size_max 0.410
_exptl_crystal_size_mid 0.220
_exptl_crystal_size_min 0.140
_refine_diff_density_max 0.792
_refine_diff_density_min -1.276
_refine_diff_density_rms 0.144
_refine_ls_extinction_method none
_refine_ls_goodness_of_fit_ref 1.070
_refine_ls_hydrogen_treatment constr
_refine_ls_matrix_type full
_refine_ls_number_parameters 193
_refine_ls_number_reflns 3115
_refine_ls_number_restraints 0
_refine_ls_restrained_S_all 1.070
_refine_ls_R_factor_all 0.0244
_refine_ls_R_factor_gt 0.0227
_refine_ls_shift/su_max 0.000
_refine_ls_shift/su_mean 0.000
_refine_ls_structure_factor_coef Fsqd
_refine_ls_weighting_details 'w=1/[\s^2^(Fo^2^)+(0.0312P)^2^] where P=(Fo^2^+2Fc^2^)/3'
_refine_ls_weighting_scheme calc
_refine_ls_wR_factor_gt 0.0571
_refine_ls_wR_factor_ref 0.0581
_reflns_Friedel_coverage 0.000
_reflns_number_gt 2941
_reflns_number_total 3115
_reflns_threshold_expression 'I > 2\s(I)'
_cod_data_source_file c7nj00337d2.cif
_cod_data_source_block '[PtMe3(3-NCpy)2I]_Monoclinic'
_cod_database_code 7056150
_shelx_space_group_comment
;
The symmetry employed for this shelxl refinement is uniquely defined
by the following loop, which should always be used as a source of
symmetry information in preference to the above space-group names.
They are only intended as comments.
;
_shelx_estimated_absorpt_t_min 0.106
_shelx_estimated_absorpt_t_max 0.337
_shelxl_version_number 2014-3

loop_
_space_group_symop_operation_xyz
'x, y, z'
'-x+1/2, y+1/2, -z+1/2'
'-x, -y, -z'
'x-1/2, -y-1/2, z-1/2'

loop_
_atom_site_label
_atom_site_type_symbol
_atom_site_fract_x
_atom_site_fract_y
_atom_site_fract_z
_atom_site_U_iso_or_equiv
_atom_site_adp_type
_atom_site_occupancy
_atom_site_site_symmetry_order
_atom_site_calc_flag
_atom_site_refinement_flags_posn
_atom_site_refinement_flags_adp
Pt1 Pt 0.00099(2) 0.12952(2) 0.75532(2) 0.02030(7) Uani 1 1 d . .
I1 I -0.16748(2) 0.30011(3) 0.73670(2) 0.02658(9) Uani 1 1 d . .
N1 N 0.0605(3) 0.2467(4) 0.8867(3) 0.0247(8) Uani 1 1 d . .
N2 N 0.0838(2) 0.2527(4) 0.6466(2) 0.0243(8) Uani 1 1 d . .
N3 N -0.1113(4) 0.3891(5) 1.1780(3) 0.0525(13) Uani 1 1 d . .
N4 N 0.0892(3) 0.7190(5) 0.5737(3) 0.0432(10) Uani 1 1 d . .
C1 C -0.0586(3) 0.0173(5) 0.6373(3) 0.0298(10) Uani 1 1 d . .
H1A H -0.0170 -0.0629 0.6300 0.045 Uiso 1 1 calc R U
H1B H -0.0582 0.0691 0.5740 0.045 Uiso 1 1 calc R U
H1C H -0.1291 -0.0080 0.6513 0.045 Uiso 1 1 calc R U
C2 C -0.0729(4) 0.0035(5) 0.8505(3) 0.0340(11) Uani 1 1 d . .
H2A H -0.1455 0.0277 0.8513 0.051 Uiso 1 1 calc R U
H2B H -0.0421 0.0106 0.9196 0.051 Uiso 1 1 calc R U
H2C H -0.0664 -0.0880 0.8260 0.051 Uiso 1 1 calc R U
C3 C 0.1244(3) -0.0005(5) 0.7754(3) 0.0323(10) Uani 1 1 d . .
H3A H 0.1078 -0.0853 0.7420 0.049 Uiso 1 1 calc R U
H3B H 0.1384 -0.0155 0.8485 0.049 Uiso 1 1 calc R U
H3C H 0.1851 0.0382 0.7453 0.049 Uiso 1 1 calc R U
C4 C -0.0038(3) 0.2779(4) 0.9602(3) 0.0275(9) Uani 1 1 d . .
H4 H -0.0741 0.2548 0.9508 0.033 Uiso 1 1 calc R U
C5 C 0.0277(4) 0.3421(5) 1.0488(3) 0.0297(10) Uani 1 1 d . .
C6 C 0.1310(4) 0.3767(5) 1.0633(4) 0.0373(13) Uani 1 1 d . .
H6 H 0.1554 0.4194 1.1241 0.045 Uiso 1 1 calc R U
C7 C 0.1958(4) 0.3471(5) 0.9873(4) 0.0367(12) Uani 1 1 d . .
H7 H 0.2661 0.3708 0.9939 0.044 Uiso 1 1 calc R U
C8 C 0.1580(3) 0.2820(4) 0.9006(3) 0.0297(10) Uani 1 1 d . .
H8 H 0.2040 0.2618 0.8486 0.036 Uiso 1 1 calc R U
C9 C 0.0748(3) 0.3856(4) 0.6464(3) 0.0238(9) Uani 1 1 d . .
H9 H 0.0386 0.4276 0.6990 0.029 Uiso 1 1 calc R U
C10 C 0.1175(3) 0.4642(5) 0.5707(3) 0.0274(9) Uani 1 1 d . .
C11 C 0.1698(3) 0.4036(5) 0.4930(4) 0.0327(10) Uani 1 1 d . .
H11 H 0.1982 0.4548 0.4402 0.039 Uiso 1 1 calc R U
C12 C 0.1793(3) 0.2661(5) 0.4947(3) 0.0363(11) Uani 1 1 d . .
H12 H 0.2159 0.2214 0.4438 0.044 Uiso 1 1 calc R U
C13 C 0.1347(3) 0.1953(5) 0.5715(3) 0.0316(10) Uani 1 1 d . .
H13 H 0.1403 0.1011 0.5710 0.038 Uiso 1 1 calc R U
C14 C -0.0482(4) 0.3695(5) 1.1224(4) 0.0384(12) Uani 1 1 d . .
C15 C 0.1027(4) 0.6053(6) 0.5737(4) 0.0323(11) Uani 1 1 d . .

loop_
_atom_site_aniso_label
_atom_site_aniso_U_11
_atom_site_aniso_U_22
_atom_site_aniso_U_33
_atom_site_aniso_U_23
_atom_site_aniso_U_13
_atom_site_aniso_U_12
Pt1 0.01903(11) 0.02233(12) 0.01946(11) -0.00195(6) -0.00039(7) 0.00011(6)
I1 0.02147(14) 0.03419(17) 0.02410(15) -0.00193(12) 0.00127(11) 0.00485(11)
N1 0.0247(18) 0.0260(18) 0.0229(17) 0.0026(17) -0.0049(14) -0.0012(15)
N2 0.0216(17) 0.032(2) 0.0197(16) -0.0037(17) 0.0024(13) 0.0007(15)
N3 0.064(3) 0.061(3) 0.032(2) -0.015(2) 0.004(2) 0.009(3)
N4 0.043(3) 0.040(3) 0.047(3) 0.004(2) 0.006(2) -0.006(2)
C1 0.029(2) 0.031(2) 0.029(2) -0.009(2) 0.0003(18) 0.001(2)
C2 0.039(3) 0.033(3) 0.030(2) 0.005(2) 0.0001(19) -0.007(2)
C3 0.024(2) 0.037(3) 0.036(2) -0.007(2) 0.0003(18) 0.000(2)
C4 0.032(2) 0.028(2) 0.022(2) 0.001(2) -0.0028(17) 0.0021(19)
C5 0.041(3) 0.023(2) 0.025(2) -0.001(2) -0.005(2) 0.007(2)
C6 0.046(3) 0.030(3) 0.034(3) -0.006(2) -0.019(2) 0.006(2)
C7 0.029(2) 0.034(3) 0.045(3) -0.005(2) -0.014(2) 0.002(2)
C8 0.025(2) 0.031(2) 0.033(2) -0.001(2) -0.0058(18) 0.0012(19)
C9 0.019(2) 0.031(2) 0.022(2) -0.0036(19) 0.0013(16) 0.0014(17)
C10 0.020(2) 0.036(3) 0.027(2) -0.001(2) -0.0014(16) -0.0047(19)
C11 0.028(2) 0.043(3) 0.028(2) 0.002(2) 0.0074(19) -0.004(2)
C12 0.030(2) 0.050(3) 0.030(2) -0.010(2) 0.0128(19) -0.001(2)
C13 0.028(2) 0.033(3) 0.034(2) -0.009(2) 0.0028(19) 0.004(2)
C14 0.055(3) 0.035(3) 0.024(2) -0.004(2) -0.007(2) 0.007(2)
C15 0.025(2) 0.043(3) 0.028(2) 0.002(2) 0.0024(19) -0.006(2)

loop_
_atom_type_symbol
_atom_type_description
_atom_type_scat_dispersion_real
_atom_type_scat_dispersion_imag
_atom_type_scat_source
C C 0.0033 0.0016 'International Tables Vol C Tables 4.2.6.8 and 6.1.1.4'
H H 0.0000 0.0000 'International Tables Vol C Tables 4.2.6.8 and 6.1.1.4'
N N 0.0061 0.0033 'International Tables Vol C Tables 4.2.6.8 and 6.1.1.4'
I I -0.4742 1.8119 'International Tables Vol C Tables 4.2.6.8 and 6.1.1.4'
Pt Pt -1.7033 8.3905 'International Tables Vol C Tables 4.2.6.8 and 6.1.1.4'

loop_
_geom_angle_atom_site_label_1
_geom_angle_atom_site_label_2
_geom_angle_atom_site_label_3
_geom_angle
C1 Pt1 C2 86.86(18)
C1 Pt1 C3 91.07(18)
C2 Pt1 C3 85.15(19)
C1 Pt1 N1 177.60(15)
C2 Pt1 N1 90.83(16)
C3 Pt1 N1 89.40(15)
C1 Pt1 N2 90.12(16)
C2 Pt1 N2 175.90(16)
C3 Pt1 N2 92.15(16)
N1 Pt1 N2 92.22(13)
C1 Pt1 I1 89.89(12)
C2 Pt1 I1 92.57(14)
C3 Pt1 I1 177.47(13)
N1 Pt1 I1 89.54(9)
N2 Pt1 I1 90.19(9)
C8 N1 C4 117.6(4)
C8 N1 Pt1 123.9(3)
C4 N1 Pt1 118.4(3)
C13 N2 C9 118.3(4)
C13 N2 Pt1 120.2(3)
C9 N2 Pt1 121.0(3)
Pt1 C1 H1A 109.5
Pt1 C1 H1B 109.5
H1A C1 H1B 109.5
Pt1 C1 H1C 109.5
H1A C1 H1C 109.5
H1B C1 H1C 109.5
Pt1 C2 H2A 109.5
Pt1 C2 H2B 109.5
H2A C2 H2B 109.5
Pt1 C2 H2C 109.5
H2A C2 H2C 109.5
H2B C2 H2C 109.5
Pt1 C3 H3A 109.5
Pt1 C3 H3B 109.5
H3A C3 H3B 109.5
Pt1 C3 H3C 109.5
H3A C3 H3C 109.5
H3B C3 H3C 109.5
N1 C4 C5 122.7(4)
N1 C4 H4 118.6
C5 C4 H4 118.6
C4 C5 C6 119.1(4)
C4 C5 C14 117.7(4)
C6 C5 C14 123.2(4)
C7 C6 C5 117.9(4)
C7 C6 H6 121.0
C5 C6 H6 121.0
C6 C7 C8 119.4(5)
C6 C7 H7 120.3
C8 C7 H7 120.3
N1 C8 C7 123.2(4)
N1 C8 H8 118.4
C7 C8 H8 118.4
N2 C9 C10 121.7(4)
N2 C9 H9 119.2
C10 C9 H9 119.2
C11 C10 C9 119.6(4)
C11 C10 C15 121.7(4)
C9 C10 C15 118.7(4)
C12 C11 C10 118.1(4)
C12 C11 H11 121.0
C10 C11 H11 121.0
C13 C12 C11 119.1(4)
C13 C12 H12 120.5
C11 C12 H12 120.5
N2 C13 C12 123.3(4)
N2 C13 H13 118.3
C12 C13 H13 118.3
N3 C14 C5 177.2(6)
N4 C15 C10 178.2(6)

loop_
_geom_bond_atom_site_label_1
_geom_bond_atom_site_label_2
_geom_bond_distance
Pt1 C1 2.044(4)
Pt1 C2 2.047(4)
Pt1 C3 2.085(4)
Pt1 N1 2.204(3)
Pt1 N2 2.205(4)
Pt1 I1 2.7939(3)
N1 C8 1.328(5)
N1 C4 1.340(6)
N2 C13 1.340(5)
N2 C9 1.343(6)
N3 C14 1.138(7)
N4 C15 1.156(7)
C1 H1A 0.9800
C1 H1B 0.9800
C1 H1C 0.9800
C2 H2A 0.9800
C2 H2B 0.9800
C2 H2C 0.9800
C3 H3A 0.9800
C3 H3B 0.9800
C3 H3C 0.9800
C4 C5 1.378(6)
C4 H4 0.9500
C5 C6 1.399(7)
C5 C14 1.439(7)
C6 C7 1.365(8)
C6 H6 0.9500
C7 C8 1.386(6)
C7 H7 0.9500
C8 H8 0.9500
C9 C10 1.402(6)
C9 H9 0.9500
C10 C11 1.390(6)
C10 C15 1.434(7)
C11 C12 1.389(7)
C11 H11 0.9500
C12 C13 1.381(7)
C12 H12 0.9500
C13 H13 0.9500

loop_
_geom_torsion_atom_site_label_1
_geom_torsion_atom_site_label_2
_geom_torsion_atom_site_label_3
_geom_torsion_atom_site_label_4
_geom_torsion
C8 N1 C4 C5 -1.2(6)
Pt1 N1 C4 C5 175.1(3)
N1 C4 C5 C6 0.1(7)
N1 C4 C5 C14 -179.6(4)
C4 C5 C6 C7 1.3(7)
C14 C5 C6 C7 -179.1(5)
C5 C6 C7 C8 -1.4(7)
C4 N1 C8 C7 1.0(7)
Pt1 N1 C8 C7 -175.0(3)
C6 C7 C8 N1 0.3(7)
C13 N2 C9 C10 -0.4(6)
Pt1 N2 C9 C10 -172.7(3)
N2 C9 C10 C11 0.6(6)
N2 C9 C10 C15 178.4(4)
C9 C10 C11 C12 -1.2(6)
C15 C10 C11 C12 -178.9(4)
C10 C11 C12 C13 1.6(7)
C9 N2 C13 C12 0.8(6)
Pt1 N2 C13 C12 173.2(3)
C11 C12 C13 N2 -1.4(7)
